data_7222571
loop_
_publ_author_name
'Suchentrunk, C.'
'Daniels, J.'
'Korber, N.'
'Carillo-Cabrera, W.'
'Somer, M.'

_publ_section_title
;
 Synthesis and Crystal Structures of the Polygermanide Ammoniates K4Ge9 x
 9 NH3, Rb4Ge9 x 5 NH3 and Cs6Ge18 x 4 NH3
;
_journal_name_full
;
Zeitschrift fuer Naturforschung, Teil B. Anorganische Chemie, Organische 
Chemie (42,1987-)
;
_journal_page_first 277
_journal_page_last 283
_journal_volume 60
_journal_year 2005
_chemical_formula_sum 'Ge9 H27 K4 N9'
_chemical_name_systematic 'Ge9 K4 (N H3)9'
_space_group_IT_number 62
_symmetry_space_group_name_Hall '-P 2ac 2n'
_symmetry_space_group_name_H-M 'P n m a'
_cell_angle_alpha 90
_cell_angle_beta 90
_cell_angle_gamma 90
_cell_formula_units_Z 4
_cell_length_a 18.213
_cell_length_b 15.7784
_cell_length_c 9.5248
_cell_volume 2737.161
_citation_journal_id_ASTM ZNBSEN
_cod_data_source_file Suchentrunk_ZNBSEN_2005_1739.cif
_cod_data_source_block H27Ge9K4N9
_cod_original_formula_sum 'H27 Ge9 K4 N9'
_cod_database_code 7222571

loop_
_symmetry_equiv_pos_as_xyz
x,y,z
-x+1/2,-y,z+1/2
x+1/2,-y+1/2,-z+1/2
-x,y+1/2,-z
-x,-y,-z
x-1/2,y,-z-1/2
-x-1/2,y-1/2,z-1/2
x,-y-1/2,z

loop_
_atom_site_label
_atom_site_type_symbol
_atom_site_fract_x
_atom_site_fract_y
_atom_site_fract_z
_atom_site_occupancy
_atom_site_U_iso_or_equiv
H9 H+1 0.207 0.076 0.208 1 0.0
H4 H+1 -0.041 0.07 -0.402 1 0.0
H6 H+1 -0.051 0.078 -0.256 1 0.0
H12 H+1 0.209 0.054 -0.463 1 0.0
Ge6 Ge -0.04676 0.12225 0.08933 1 0.0
Ge1 Ge 0.02349 0.25 -0.00386 1 0.0
N4 N-3 0.163 0.0683 0.1452 1 0.0
N1 N-3 0.2749 0.1359 -0.1485 1 0.0
H8 H+1 0.199 0.25 -0.31 1 0.0
N2 N-3 -0.0166 0.0669 -0.3257 1 0.0
Ge2 Ge -0.11354 0.25 -0.07147 1 0.0
H14 H+1 0.151 0.057 -0.482 1 0.0
Ge3 Ge 0.02377 0.25 0.26357 1 0.0
K1 K+1 0.00508 0.25 -0.3729 1 0.0
Ge4 Ge -0.18148 0.16625 0.12334 1 0.0
K3 K+1 0.11636 0.079 -0.14992 1 0.0
K2 K+1 0.21368 0.25 0.0851 1 0.0
H5 H+1 -0.004 0.017 -0.318 1 0.0
H11 H+1 0.15 0.015 0.127 1 0.0
H2 H+1 0.3 0.139 -0.087 1 0.0
N5 N-3 0.17 0.0447 -0.4226 1 0.0
N3 N-3 0.1587 0.25 -0.3751 1 0.0
Ge5 Ge -0.09359 0.16863 0.33444 1 0.0
H13 H+1 0.194 -0.005 -0.393 1 0.0
H1 H+1 0.279 0.083 -0.142 1 0.0
H3 H+1 0.297 0.172 -0.201 1 0.0
H10 H+1 0.129 0.081 0.189 1 0.0
H7 H+1 0.175 0.224 -0.414 1 0.0
